data_7237807
loop_
_publ_author_name
'Wang, Man'
'Cheng, Caiqi'
'Li, Chunbo'
'Wu, Dehua'
'Song, Jintong'
'Wang, Jun'
'Zhou, Xiangge'
'Xiang, Haifeng'
'Liu, Jin'

_publ_section_title
;
 Smart, chiral, and nonconjugated cyclohexane-based bis-salicylaldehyde
 hydrazides: multi-stimuli-responsive, turn-on, ratiometric, and
 thermochromic fluorescence, single-crystal structures via DFT
 calculations
;
_journal_issue 22
_journal_name_full 'Journal of Materials Chemistry C'
_journal_page_first 6767
_journal_paper_doi 10.1039/C9TC01337G
_journal_volume 7
_journal_year 2019
_chemical_absolute_configuration unk
_chemical_formula_moiety 'C30 H42 N6 O4'
_chemical_formula_sum 'C30 H42 N6 O4'
_chemical_formula_weight 550.69
_space_group_crystal_system monoclinic
_space_group_IT_number 5
_space_group_name_Hall 'I 2y'
_space_group_name_H-M_alt 'I 1 2 1'
_atom_sites_solution_hydrogens mixed
_atom_sites_solution_primary direct
_audit_creation_date 2018-10-18
_audit_creation_method
;
Olex2 1.2
(compiled 2018.05.29 svn.r3508 for OlexSys, GUI svn.r5506)
;
_audit_update_record
;
2019-01-05 deposited with the CCDC.	2019-04-29 downloaded from the CCDC.
;
_cell_angle_alpha 90
_cell_angle_beta 108.04(2)
_cell_angle_gamma 90
_cell_formula_units_Z 4
_cell_length_a 20.776(4)
_cell_length_b 4.8989(6)
_cell_length_c 31.193(7)
_cell_measurement_reflns_used 1550
_cell_measurement_temperature 293(2)
_cell_measurement_theta_max 22.7760
_cell_measurement_theta_min 3.3550
_cell_volume 3018.7(10)
_computing_cell_refinement
;
CrysAlisPro, Agilent Technologies,
Version 1.171.37.35 (release 13-08-2014 CrysAlis171 .NET)
(compiled Aug 13 2014,18:06:01)
;
_computing_data_collection
;
CrysAlisPro, Agilent Technologies,
Version 1.171.37.35 (release 13-08-2014 CrysAlis171 .NET)
(compiled Aug 13 2014,18:06:01)
;
_computing_data_reduction
;
CrysAlisPro, Agilent Technologies,
Version 1.171.37.35 (release 13-08-2014 CrysAlis171 .NET)
(compiled Aug 13 2014,18:06:01)
;
_computing_molecular_graphics 'Olex2 (Dolomanov et al., 2009)'
_computing_publication_material 'Olex2 (Dolomanov et al., 2009)'
_computing_structure_refinement 'ShelXL (Sheldrick, 2015)'
_computing_structure_solution 'ShelXS (Sheldrick, 2008)'
_diffrn_ambient_temperature 293.15
_diffrn_detector 'CCD plate'
_diffrn_detector_area_resol_mean 16.0874
_diffrn_detector_type Eos
_diffrn_measured_fraction_theta_full 0.997
_diffrn_measured_fraction_theta_max 0.997
_diffrn_measurement_details
;
#__ type_ start__ end____ width___ exp.time_
  1 omega   -8.00   19.30   0.7000   37.5000
omega____ theta____ kappa____ phi______ frames
    -      -14.9669  -99.0000 -120.0000 39

#__ type_ start__ end____ width___ exp.time_
  2 omega    1.00   84.30   0.7000   37.5000
omega____ theta____ kappa____ phi______ frames
    -       16.6856   57.0000  -60.0000 119

#__ type_ start__ end____ width___ exp.time_
  3 omega   16.00   84.60   0.7000   37.5000
omega____ theta____ kappa____ phi______ frames
    -       16.6856   38.0000   60.0000 98

#__ type_ start__ end____ width___ exp.time_
  4 omega  -10.00   29.90   0.7000   37.5000
omega____ theta____ kappa____ phi______ frames
    -       16.6856   19.0000 -120.0000 57
;
_diffrn_measurement_device 'four-circle diffractometer'
_diffrn_measurement_device_type 'Xcalibur, Eos'
_diffrn_measurement_method '\w scans'
_diffrn_orient_matrix_UB_11 -0.0087021000
_diffrn_orient_matrix_UB_12 0.0028117000
_diffrn_orient_matrix_UB_13 -0.0238281000
_diffrn_orient_matrix_UB_21 -0.0341349000
_diffrn_orient_matrix_UB_22 0.0286091000
_diffrn_orient_matrix_UB_23 -0.0015255000
_diffrn_orient_matrix_UB_31 0.0070134000
_diffrn_orient_matrix_UB_32 0.1419584000
_diffrn_orient_matrix_UB_33 0.0007741000
_diffrn_radiation_monochromator graphite
_diffrn_radiation_probe x-ray
_diffrn_radiation_type MoK\a
_diffrn_radiation_wavelength 0.71073
_diffrn_reflns_av_R_equivalents 0.0220
_diffrn_reflns_av_unetI/netI 0.0500
_diffrn_reflns_Laue_measured_fraction_full 0.997
_diffrn_reflns_Laue_measured_fraction_max 0.997
_diffrn_reflns_limit_h_max 21
_diffrn_reflns_limit_h_min -25
_diffrn_reflns_limit_k_max 4
_diffrn_reflns_limit_k_min -6
_diffrn_reflns_limit_l_max 38
_diffrn_reflns_limit_l_min -38
_diffrn_reflns_number 7119
_diffrn_reflns_point_group_measured_fraction_full 0.787
_diffrn_reflns_point_group_measured_fraction_max 0.769
_diffrn_reflns_theta_full 25.242
_diffrn_reflns_theta_max 26.365
_diffrn_reflns_theta_min 2.954
_diffrn_source 'Enhance (Mo) X-ray Source'
_exptl_absorpt_coefficient_mu 0.082
_exptl_absorpt_correction_T_max 1.00000
_exptl_absorpt_correction_T_min 0.53645
_exptl_absorpt_correction_type multi-scan
_exptl_absorpt_process_details
;
CrysAlisPro, Agilent Technologies,
Version 1.171.37.35 (release 13-08-2014 CrysAlis171 .NET)
(compiled Aug 13 2014,18:06:01)
Empirical absorption correction using spherical harmonics,
 implemented in SCALE3 ABSPACK scaling algorithm.
;
_exptl_crystal_density_diffrn 1.212
_exptl_crystal_density_method 'not measured'
_exptl_crystal_F_000 1184
_exptl_crystal_size_max 0.4
_exptl_crystal_size_mid 0.1
_exptl_crystal_size_min 0.05
_refine_diff_density_max 0.168
_refine_diff_density_min -0.147
_refine_diff_density_rms 0.036
_refine_ls_abs_structure_details
;
 Flack x determined using 766 quotients [(I+)-(I-)]/[(I+)+(I-)]
 (Parsons, Flack and Wagner, Acta Cryst. B69 (2013) 249-259).
;
_refine_ls_abs_structure_Flack -0.1(10)
_refine_ls_extinction_method none
_refine_ls_goodness_of_fit_ref 1.026
_refine_ls_hydrogen_treatment mixed
_refine_ls_matrix_type full
_refine_ls_number_parameters 375
_refine_ls_number_reflns 4728
_refine_ls_number_restraints 1
_refine_ls_restrained_S_all 1.026
_refine_ls_R_factor_all 0.0829
_refine_ls_R_factor_gt 0.0520
_refine_ls_shift/su_max 0.001
_refine_ls_shift/su_mean 0.000
_refine_ls_structure_factor_coef Fsqd
_refine_ls_weighting_details 'w=1/[\s^2^(Fo^2^)+(0.0658P)^2^+0.2629P] where P=(Fo^2^+2Fc^2^)/3'
_refine_ls_weighting_scheme calc
_refine_ls_wR_factor_gt 0.1225
_refine_ls_wR_factor_ref 0.1443
_reflns_Friedel_coverage 0.375
_reflns_Friedel_fraction_full 0.517
_reflns_Friedel_fraction_max 0.478
_reflns_number_gt 3188
_reflns_number_total 4728
_reflns_threshold_expression 'I > 2\s(I)'
_cod_data_source_file c9tc01337g2.cif
_cod_data_source_block 181017_s1_wm_s
_cod_original_cell_volume 3018.8(10)
_cod_database_code 7237807
_shelx_shelxl_version_number 2014/7
_chemical_oxdiff_formula c12h12n2o3
_shelx_space_group_comment
;
The symmetry employed for this shelxl refinement is uniquely defined
by the following loop, which should always be used as a source of
symmetry information in preference to the above space-group names.
They are only intended as comments.
;
_shelx_estimated_absorpt_t_max 0.996
_shelx_estimated_absorpt_t_min 0.968
_reflns_odcompleteness_completeness 99.71
_reflns_odcompleteness_iscentric 1
_reflns_odcompleteness_theta 26.32
_olex2_refinement_description
;
1. Fixed Uiso
 At 1.2 times of:
  All C(H) groups, All C(H,H) groups
 At 1.5 times of:
  All C(H,H,H) groups, All O(H) groups
2.a Ternary CH refined with riding coordinates:
 C1(H1A), C2(H2A)
2.b Secondary CH2 refined with riding coordinates:
 C3(H3A,H3B), C4(H4B,H4C), C5(H5A,H5B), C6(H6A,H6B), C15(H15A,H15B), C17(H17A,
 H17B), C27(H27A,H27B), C29(H29A,H29B)
2.c Aromatic/amide H refined with riding coordinates:
 C8(H8), C11(H11), C13(H13), C14(H14), C20(H20), C23(H23), C25(H25), C26(H26)
2.d Idealised Me refined as rotating group:
 C16(H16A,H16B,H16C), C18(H18A,H18B,H18C), C28(H28A,H28B,H28C), C30(H30A,H30B,
 H30C)
2.e Idealised tetrahedral OH refined as rotating group:
 O2(H2), O4(H4)
;
_olex2_submission_special_instructions 'No special instructions were received'

loop_
_space_group_symop_operation_xyz
'x, y, z'
'-x, y, -z'
'x+1/2, y+1/2, z+1/2'
'-x+1/2, y+1/2, -z+1/2'

loop_
_atom_site_label
_atom_site_type_symbol
_atom_site_fract_x
_atom_site_fract_y
_atom_site_fract_z
_atom_site_U_iso_or_equiv
_atom_site_adp_type
_atom_site_occupancy
_atom_site_site_symmetry_order
_atom_site_calc_flag
_atom_site_refinement_flags_posn
O1 O 0.47254(16) 0.6884(5) 0.29647(11) 0.0702(9) Uani 1 1 d .
O2 O 0.55122(15) 0.6126(7) 0.19054(11) 0.0702(9) Uani 1 1 d .
H2 H 0.5374 0.5756 0.2118 0.105 Uiso 1 1 calc GR
O3 O 0.51457(16) 0.1231(6) 0.40732(12) 0.0757(10) Uani 1 1 d .
O4 O 0.71053(14) 0.2479(7) 0.47148(10) 0.0695(9) Uani 1 1 d .
H4 H 0.6704 0.2791 0.4586 0.104 Uiso 1 1 calc GR
N1 N 0.50740(18) 0.2611(8) 0.28890(11) 0.0492(8) Uani 1 1 d .
H1 H 0.5007(18) 0.100(9) 0.2931(12) 0.042(12) Uiso 1 1 d .
N2 N 0.54434(17) 0.3468(7) 0.26101(11) 0.0512(8) Uani 1 1 d .
N3 N 0.7145(3) 0.3476(13) 0.1207(2) 0.1091(18) Uani 1 1 d .
N4 N 0.53310(17) 0.5661(8) 0.42578(12) 0.0505(9) Uani 1 1 d .
H4A H 0.5229(18) 0.733(10) 0.4182(13) 0.052(12) Uiso 1 1 d .
N5 N 0.59743(17) 0.5066(6) 0.45436(12) 0.0525(9) Uani 1 1 d .
N6 N 0.8918(2) 0.4959(11) 0.60080(14) 0.0839(14) Uani 1 1 d .
C1 C 0.41960(19) 0.3207(8) 0.32309(13) 0.0472(10) Uani 1 1 d .
H1A H 0.4270 0.1231 0.3259 0.057 Uiso 1 1 calc R
C2 C 0.42816(18) 0.4385(8) 0.36981(13) 0.0460(9) Uani 1 1 d .
H2A H 0.4247 0.6378 0.3676 0.055 Uiso 1 1 calc R
C3 C 0.3727(2) 0.3294(10) 0.38856(15) 0.0617(12) Uani 1 1 d .
H3A H 0.3789 0.1346 0.3938 0.074 Uiso 1 1 calc R
H3B H 0.3773 0.4163 0.4173 0.074 Uiso 1 1 calc R
C4 C 0.3022(2) 0.3822(12) 0.35665(17) 0.0753(14) Uani 1 1 d .
H4B H 0.2690 0.3018 0.3689 0.090 Uiso 1 1 calc R
H4C H 0.2941 0.5774 0.3540 0.090 Uiso 1 1 calc R
C5 C 0.2936(2) 0.2629(13) 0.31039(17) 0.0790(15) Uani 1 1 d .
H5A H 0.2492 0.3092 0.2902 0.095 Uiso 1 1 calc R
H5B H 0.2970 0.0656 0.3125 0.095 Uiso 1 1 calc R
C6 C 0.3479(2) 0.3736(10) 0.29135(15) 0.0657(12) Uani 1 1 d .
H6A H 0.3414 0.5685 0.2864 0.079 Uiso 1 1 calc R
H6B H 0.3430 0.2880 0.2625 0.079 Uiso 1 1 calc R
C7 C 0.4693(2) 0.4417(8) 0.30226(13) 0.0459(9) Uani 1 1 d .
C8 C 0.5887(2) 0.1812(9) 0.25506(14) 0.0562(11) Uani 1 1 d .
H8 H 0.5984 0.0212 0.2719 0.067 Uiso 1 1 calc R
C9 C 0.6236(2) 0.2382(10) 0.22298(14) 0.0534(10) Uani 1 1 d .
C10 C 0.6023(2) 0.4408(9) 0.19057(15) 0.0553(11) Uani 1 1 d .
C11 C 0.6316(2) 0.4724(11) 0.15683(17) 0.0706(14) Uani 1 1 d .
H11 H 0.6151 0.6060 0.1350 0.085 Uiso 1 1 calc R
C12 C 0.6856(3) 0.3080(12) 0.15471(19) 0.0740(14) Uani 1 1 d .
C13 C 0.7088(2) 0.1138(12) 0.1877(2) 0.0845(17) Uani 1 1 d .
H13 H 0.7459 0.0069 0.1880 0.101 Uiso 1 1 calc R
C14 C 0.6777(3) 0.0762(11) 0.22015(19) 0.0776(14) Uani 1 1 d .
H14 H 0.6932 -0.0627 0.2412 0.093 Uiso 1 1 calc R
C15 C 0.6826(4) 0.5205(16) 0.0819(3) 0.118(2) Uani 1 1 d .
H15A H 0.7169 0.5855 0.0692 0.142 Uiso 1 1 calc R
H15B H 0.6629 0.6783 0.0918 0.142 Uiso 1 1 calc R
C16 C 0.6285(4) 0.373(2) 0.0459(2) 0.153(3) Uani 1 1 d .
H16A H 0.6091 0.4947 0.0212 0.230 Uiso 1 1 calc GR
H16B H 0.5939 0.3120 0.0582 0.230 Uiso 1 1 calc GR
H16C H 0.6479 0.2188 0.0356 0.230 Uiso 1 1 calc GR
C17 C 0.7686(4) 0.1774(17) 0.1159(3) 0.134(3) Uani 1 1 d .
H17A H 0.7621 0.1497 0.0840 0.161 Uiso 1 1 calc R
H17B H 0.7658 0.0004 0.1291 0.161 Uiso 1 1 calc R
C18 C 0.8364(3) 0.289(2) 0.1368(3) 0.158(4) Uani 1 1 d .
H18A H 0.8402 0.4620 0.1234 0.237 Uiso 1 1 calc GR
H18B H 0.8695 0.1651 0.1322 0.237 Uiso 1 1 calc GR
H18C H 0.8439 0.3121 0.1685 0.237 Uiso 1 1 calc GR
C19 C 0.4962(2) 0.3632(8) 0.40184(14) 0.0483(10) Uani 1 1 d .
C20 C 0.6257(2) 0.6783(9) 0.48502(14) 0.0549(11) Uani 1 1 d .
H20 H 0.6026 0.8351 0.4884 0.066 Uiso 1 1 calc R
C21 C 0.6933(2) 0.6308(8) 0.51436(13) 0.0509(10) Uani 1 1 d .
C22 C 0.7341(2) 0.4246(9) 0.50621(14) 0.0516(10) Uani 1 1 d .
C23 C 0.7991(2) 0.3856(10) 0.53385(14) 0.0616(12) Uani 1 1 d .
H23 H 0.8252 0.2477 0.5270 0.074 Uiso 1 1 calc R
C24 C 0.8274(2) 0.5477(11) 0.57207(15) 0.0624(12) Uani 1 1 d .
C25 C 0.7873(2) 0.7545(11) 0.58039(16) 0.0721(13) Uani 1 1 d .
H25 H 0.8041 0.8659 0.6055 0.087 Uiso 1 1 calc R
C26 C 0.7226(2) 0.7962(10) 0.55164(16) 0.0683(13) Uani 1 1 d .
H26 H 0.6976 0.9410 0.5574 0.082 Uiso 1 1 calc R
C27 C 0.9379(2) 0.3092(14) 0.58862(18) 0.0904(18) Uani 1 1 d .
H27A H 0.9120 0.1584 0.5716 0.108 Uiso 1 1 calc R
H27B H 0.9693 0.2349 0.6159 0.108 Uiso 1 1 calc R
C28 C 0.9767(3) 0.440(2) 0.5617(3) 0.146(3) Uani 1 1 d .
H28A H 0.9459 0.5190 0.5350 0.219 Uiso 1 1 calc GR
H28B H 1.0041 0.3050 0.5532 0.219 Uiso 1 1 calc GR
H28C H 1.0052 0.5796 0.5792 0.219 Uiso 1 1 calc GR
C29 C 0.9182(2) 0.6356(14) 0.64327(18) 0.0944(19) Uani 1 1 d .
H29A H 0.9044 0.8255 0.6393 0.113 Uiso 1 1 calc R
H29B H 0.9672 0.6301 0.6525 0.113 Uiso 1 1 calc R
C30 C 0.8944(3) 0.5139(19) 0.67960(19) 0.125(3) Uani 1 1 d .
H30A H 0.8462 0.5331 0.6718 0.187 Uiso 1 1 calc GR
H30B H 0.9157 0.6065 0.7075 0.187 Uiso 1 1 calc GR
H30C H 0.9062 0.3238 0.6828 0.187 Uiso 1 1 calc GR

loop_
_atom_site_aniso_label
_atom_site_aniso_U_11
_atom_site_aniso_U_22
_atom_site_aniso_U_33
_atom_site_aniso_U_23
_atom_site_aniso_U_13
_atom_site_aniso_U_12
O1 0.101(2) 0.0295(16) 0.097(2) 0.0022(15) 0.054(2) 0.0006(16)
O2 0.070(2) 0.071(2) 0.077(2) 0.0236(17) 0.0344(17) 0.0145(18)
O3 0.089(2) 0.0291(16) 0.091(2) 0.0011(16) 0.0009(19) 0.0127(15)
O4 0.0665(19) 0.073(2) 0.0619(19) -0.0118(18) 0.0103(16) 0.0148(18)
N1 0.064(2) 0.0351(19) 0.052(2) 0.0037(17) 0.0223(17) -0.0019(17)
N2 0.059(2) 0.0471(19) 0.0506(19) 0.0007(16) 0.0217(17) -0.0017(18)
N3 0.098(4) 0.130(5) 0.132(5) -0.031(4) 0.082(4) -0.025(3)
N4 0.058(2) 0.0317(19) 0.057(2) 0.0038(18) 0.0098(17) 0.0080(17)
N5 0.054(2) 0.042(2) 0.057(2) 0.0052(18) 0.0112(17) 0.0060(17)
N6 0.061(2) 0.123(4) 0.060(3) 0.008(3) 0.007(2) -0.004(3)
C1 0.058(2) 0.038(2) 0.047(2) -0.0036(19) 0.018(2) 0.0012(19)
C2 0.053(2) 0.0282(19) 0.056(2) 0.0017(18) 0.0150(19) 0.0067(18)
C3 0.066(3) 0.060(3) 0.065(3) 0.003(2) 0.028(2) 0.009(2)
C4 0.061(3) 0.081(4) 0.088(4) 0.004(3) 0.030(3) 0.001(3)
C5 0.057(3) 0.091(4) 0.083(4) -0.009(3) 0.013(3) -0.009(3)
C6 0.069(3) 0.068(3) 0.055(3) -0.008(2) 0.012(2) -0.003(3)
C7 0.059(2) 0.032(2) 0.048(2) 0.0009(18) 0.0188(19) 0.0027(19)
C8 0.067(3) 0.046(2) 0.054(3) 0.005(2) 0.016(2) 0.010(2)
C9 0.053(2) 0.055(3) 0.055(2) -0.004(2) 0.020(2) 0.001(2)
C10 0.049(2) 0.055(3) 0.064(3) -0.006(2) 0.020(2) -0.010(2)
C11 0.068(3) 0.080(4) 0.073(3) 0.002(3) 0.035(3) -0.014(3)
C12 0.071(3) 0.078(4) 0.086(4) -0.018(3) 0.042(3) -0.021(3)
C13 0.066(3) 0.085(4) 0.116(5) -0.032(4) 0.047(3) 0.002(3)
C14 0.078(3) 0.062(3) 0.097(4) -0.003(3) 0.032(3) 0.013(3)
C15 0.142(6) 0.118(6) 0.131(6) -0.013(5) 0.096(5) -0.046(5)
C16 0.167(7) 0.192(9) 0.125(6) -0.028(6) 0.079(6) -0.064(7)
C17 0.124(5) 0.151(7) 0.161(7) -0.052(6) 0.096(5) -0.032(5)
C18 0.089(5) 0.233(11) 0.136(6) -0.054(7) 0.010(4) -0.001(6)
C19 0.067(3) 0.029(2) 0.051(2) 0.0022(19) 0.022(2) 0.002(2)
C20 0.056(2) 0.045(2) 0.063(3) -0.001(2) 0.018(2) 0.006(2)
C21 0.054(2) 0.047(2) 0.052(2) -0.001(2) 0.017(2) -0.003(2)
C22 0.054(2) 0.056(3) 0.046(2) 0.002(2) 0.017(2) -0.002(2)
C23 0.056(3) 0.076(3) 0.054(3) 0.010(3) 0.019(2) 0.011(2)
C24 0.057(3) 0.075(3) 0.056(3) 0.004(3) 0.018(2) -0.011(3)
C25 0.073(3) 0.075(3) 0.063(3) -0.007(3) 0.013(3) -0.016(3)
C26 0.073(3) 0.053(3) 0.080(3) -0.012(3) 0.026(3) 0.001(2)
C27 0.063(3) 0.120(5) 0.076(4) 0.012(4) 0.004(3) 0.011(3)
C28 0.111(5) 0.194(9) 0.159(7) 0.041(7) 0.080(5) 0.017(6)
C29 0.063(3) 0.126(5) 0.081(4) -0.014(4) 0.002(3) -0.025(3)
C30 0.084(4) 0.215(9) 0.070(4) -0.011(5) 0.015(3) -0.018(5)

loop_
_atom_type_symbol
_atom_type_description
_atom_type_scat_dispersion_real
_atom_type_scat_dispersion_imag
_atom_type_scat_source
C C 0.0033 0.0016 'International Tables Vol C Tables 4.2.6.8 and 6.1.1.4'
H H 0.0000 0.0000 'International Tables Vol C Tables 4.2.6.8 and 6.1.1.4'
N N 0.0061 0.0033 'International Tables Vol C Tables 4.2.6.8 and 6.1.1.4'
O O 0.0106 0.0060 'International Tables Vol C Tables 4.2.6.8 and 6.1.1.4'

loop_
_geom_angle_atom_site_label_1
_geom_angle_atom_site_label_2
_geom_angle_atom_site_label_3
_geom_angle
C7 N1 N2 119.3(4)
C8 N2 N1 117.4(4)
C12 N3 C15 121.6(5)
C12 N3 C17 122.3(7)
C17 N3 C15 114.7(6)
C19 N4 N5 118.4(3)
C20 N5 N4 118.2(3)
C24 N6 C27 121.9(4)
C24 N6 C29 121.6(5)
C29 N6 C27 116.5(4)
C2 C1 C6 110.8(3)
C7 C1 C2 111.8(3)
C7 C1 C6 108.3(3)
C1 C2 C3 110.6(3)
C19 C2 C1 110.5(3)
C19 C2 C3 108.8(3)
C4 C3 C2 112.1(4)
C5 C4 C3 111.3(4)
C4 C5 C6 110.5(4)
C5 C6 C1 112.0(4)
O1 C7 N1 122.8(4)
O1 C7 C1 121.9(4)
N1 C7 C1 115.2(3)
N2 C8 C9 121.3(4)
C10 C9 C8 122.1(4)
C10 C9 C14 116.1(4)
C14 C9 C8 121.5(4)
O2 C10 C9 121.2(4)
O2 C10 C11 117.5(4)
C11 C10 C9 121.4(4)
C10 C11 C12 121.4(5)
N3 C12 C11 120.0(6)
C13 C12 N3 122.4(6)
C13 C12 C11 117.6(5)
C14 C13 C12 120.7(5)
C13 C14 C9 122.7(5)
N3 C15 C16 112.5(7)
N3 C17 C18 114.3(7)
O3 C19 N4 122.3(4)
O3 C19 C2 120.9(4)
N4 C19 C2 116.7(3)
N5 C20 C21 120.3(4)
C22 C21 C20 122.1(4)
C22 C21 C26 116.1(4)
C26 C21 C20 121.8(4)
O4 C22 C21 121.3(4)
O4 C22 C23 117.1(4)
C23 C22 C21 121.6(4)
C22 C23 C24 121.8(4)
N6 C24 C23 120.8(5)
N6 C24 C25 122.0(5)
C25 C24 C23 117.2(4)
C26 C25 C24 120.4(4)
C25 C26 C21 122.9(4)
N6 C27 C28 113.3(6)
N6 C29 C30 112.8(5)

loop_
_geom_bond_atom_site_label_1
_geom_bond_atom_site_label_2
_geom_bond_distance
O1 C7 1.227(4)
O2 C10 1.354(5)
O3 C19 1.232(4)
O4 C22 1.354(5)
N1 N2 1.391(4)
N1 C7 1.336(5)
N2 C8 1.284(5)
N3 C12 1.386(7)
N3 C15 1.457(9)
N3 C17 1.444(8)
N4 N5 1.389(4)
N4 C19 1.334(5)
N5 C20 1.272(5)
N6 C24 1.385(5)
N6 C27 1.456(7)
N6 C29 1.440(7)
C1 C2 1.526(5)
C1 C6 1.534(5)
C1 C7 1.503(5)
C2 C3 1.540(5)
C2 C19 1.502(5)
C3 C4 1.517(6)
C4 C5 1.516(6)
C5 C6 1.528(6)
C8 C9 1.433(5)
C9 C10 1.388(6)
C9 C14 1.401(6)
C10 C11 1.378(6)
C11 C12 1.399(7)
C12 C13 1.375(8)
C13 C14 1.370(7)
C15 C16 1.505(9)
C17 C18 1.461(8)
C20 C21 1.437(5)
C21 C22 1.392(6)
C21 C26 1.393(6)
C22 C23 1.373(5)
C23 C24 1.401(6)
C24 C25 1.385(7)
C25 C26 1.380(6)
C27 C28 1.478(8)
C29 C30 1.493(8)

loop_
_geom_torsion_atom_site_label_1
_geom_torsion_atom_site_label_2
_geom_torsion_atom_site_label_3
_geom_torsion_atom_site_label_4
_geom_torsion
O2 C10 C11 C12 178.7(4)
O4 C22 C23 C24 -176.7(4)
N1 N2 C8 C9 172.8(3)
N2 N1 C7 O1 -10.7(6)
N2 N1 C7 C1 166.6(3)
N2 C8 C9 C10 -13.5(6)
N2 C8 C9 C14 172.1(4)
N3 C12 C13 C14 -178.3(5)
N4 N5 C20 C21 -177.7(3)
N5 N4 C19 O3 6.8(6)
N5 N4 C19 C2 -177.4(3)
N5 C20 C21 C22 10.7(6)
N5 C20 C21 C26 -172.0(4)
N6 C24 C25 C26 -178.4(5)
C1 C2 C3 C4 -55.0(5)
C1 C2 C19 O3 -54.3(5)
C1 C2 C19 N4 129.8(4)
C2 C1 C6 C5 -55.7(5)
C2 C1 C7 O1 -57.5(5)
C2 C1 C7 N1 125.3(4)
C2 C3 C4 C5 55.9(6)
C3 C2 C19 O3 67.3(5)
C3 C2 C19 N4 -108.6(4)
C3 C4 C5 C6 -55.7(6)
C4 C5 C6 C1 56.0(6)
C6 C1 C2 C3 54.2(4)
C6 C1 C2 C19 174.7(3)
C6 C1 C7 O1 64.9(5)
C6 C1 C7 N1 -112.3(4)
C7 N1 N2 C8 168.6(4)
C7 C1 C2 C3 175.1(3)
C7 C1 C2 C19 -64.3(4)
C7 C1 C6 C5 -178.7(4)
C8 C9 C10 O2 6.5(6)
C8 C9 C10 C11 -172.5(4)
C8 C9 C14 C13 175.1(5)
C9 C10 C11 C12 -2.3(7)
C10 C9 C14 C13 0.5(7)
C10 C11 C12 N3 -179.1(4)
C10 C11 C12 C13 -0.3(7)
C11 C12 C13 C14 2.9(8)
C12 N3 C15 C16 -82.9(7)
C12 N3 C17 C18 -95.6(8)
C12 C13 C14 C9 -3.1(8)
C14 C9 C10 O2 -178.8(4)
C14 C9 C10 C11 2.2(6)
C15 N3 C12 C11 -11.7(8)
C15 N3 C12 C13 169.5(6)
C15 N3 C17 C18 97.6(8)
C17 N3 C12 C11 -177.6(5)
C17 N3 C12 C13 3.6(8)
C17 N3 C15 C16 84.0(7)
C19 N4 N5 C20 -162.7(4)
C19 C2 C3 C4 -176.5(4)
C20 C21 C22 O4 -3.9(6)
C20 C21 C22 C23 178.4(4)
C20 C21 C26 C25 179.8(4)
C21 C22 C23 C24 1.1(6)
C22 C21 C26 C25 -2.7(6)
C22 C23 C24 N6 176.6(4)
C22 C23 C24 C25 -1.4(7)
C23 C24 C25 C26 -0.4(7)
C24 N6 C27 C28 85.1(6)
C24 N6 C29 C30 81.3(7)
C24 C25 C26 C21 2.5(7)
C26 C21 C22 O4 178.6(4)
C26 C21 C22 C23 0.9(6)
C27 N6 C24 C23 12.0(7)
C27 N6 C24 C25 -170.0(5)
C27 N6 C29 C30 -102.1(6)
C29 N6 C24 C23 -171.5(5)
C29 N6 C24 C25 6.5(7)
C29 N6 C27 C28 -91.6(6)
